data_1530333
loop_
_publ_author_name
'Makarov, E.S.'
'Ivanov, V.I.'

_publ_section_title
;
 The crystal structure of meta-autunite, Ca (U O2)2 (P O4)2 (H2 O)6
;
_journal_name_full 'Doklady Akademii Nauk SSSR'
_journal_page_first 673
_journal_page_last 676
_journal_volume 132
_journal_year 1960
_chemical_formula_sum 'Ca H12 O18 P2 U2'
_chemical_name_systematic 'Ca (U O2)2 (P O4)2 (H2 O)6'
_space_group_IT_number 129
_symmetry_space_group_name_Hall '-P 4a 2a'
_symmetry_space_group_name_H-M 'P 4/n m m :2'
_cell_angle_alpha 90
_cell_angle_beta 90
_cell_angle_gamma 90
_cell_formula_units_Z 1
_cell_length_a 6.96
_cell_length_b 6.96
_cell_length_c 8.4
_cell_volume 406.909
_citation_journal_id_ASTM DANKAS
_cod_data_source_file Makarov_DANKAS_1960_1988.cif
_cod_data_source_block H12Ca1O18P2U2
_cod_original_cell_volume 406.9094
_cod_original_formula_sum 'H12 Ca1 O18 P2 U2'
_cod_database_code 1530333

loop_
_symmetry_equiv_pos_as_xyz
x,y,z
-y+1/2,x,z
-x+1/2,-y+1/2,z
y,-x+1/2,z
x+1/2,-y,-z
y+1/2,x+1/2,-z
-x,y+1/2,-z
-y,-x,-z
-x,-y,-z
y-1/2,-x,-z
x-1/2,y-1/2,-z
-y,x-1/2,-z
-x-1/2,y,z
-y-1/2,-x-1/2,z
x,-y-1/2,z
y,x,z

loop_
_atom_site_label
_atom_site_type_symbol
_atom_site_fract_x
_atom_site_fract_y
_atom_site_fract_z
_atom_site_occupancy
_atom_site_U_iso_or_equiv
U1 U+6 0.25 0.25 0.106 1 0.0
O2 O-2 0.25 0.25 0.893 1 0.0
Ca1 Ca+2 0.25 0.25 0.612 0.5 0.0
O4 O-2 0.25 0.486 0.392 0.75 0.0
P1 P+5 0.75 0.25 0 1 0.0
O3 O-2 0.25 0.584 0.106 1 0.0
O1 O-2 0.25 0.25 0.343 1 0.0
